data_7109236
loop_
_publ_author_name
'Tetsuro Murahashi'
'Seita Kimura'
'Kohei Takase'
'Sensuke Ogoshi'
'Koji Yamamoto'

_publ_section_title
;
 Bridging ?-coordination of pyrrole and indole over a PdI&#x0096;PdI bond
;
_journal_name_full Chem.Commun.
_journal_page_first 4310
_journal_paper_doi 10.1039/c2cc37554k
_journal_volume 49
_journal_year 2013
_chemical_formula_moiety 'C20 H20 F12 N4 P2 Pd2'
_chemical_formula_sum 'C20 H20 F12 N4 P2 Pd2'
_chemical_formula_weight 819.13
_space_group_IT_number 2
_symmetry_cell_setting triclinic
_symmetry_Int_Tables_number 2
_symmetry_space_group_name_Hall '-P 1'
_symmetry_space_group_name_H-M 'P -1'
_atom_sites_solution_hydrogens geom
_atom_sites_solution_primary direct
_atom_sites_solution_secondary difmap
_cell_angle_alpha 103.254(2)
_cell_angle_beta 107.386(3)
_cell_angle_gamma 101.872(2)
_cell_formula_units_Z 1
_cell_length_a 7.934(2)
_cell_length_b 8.982(3)
_cell_length_c 9.950(3)
_cell_measurement_reflns_used 1865
_cell_measurement_temperature 123
_cell_measurement_theta_max 27.49
_cell_measurement_theta_min 3.13
_cell_volume 629.3(3)
_computing_cell_refinement CrystalClear
_computing_data_collection 'CrystalClear (Rigaku Inc., 2008)'
_computing_data_reduction CrystalClear
_computing_molecular_graphics 'CrystalStructure 4.0'
_computing_publication_material 'CrystalStructure 4.0 (Rigaku, 2010)'
_computing_structure_refinement 'SHELXL97 (Sheldrick, 2008)'
_computing_structure_solution 'DIRDIF99-PATTY (Gould, et al., 1999)'
_diffrn_ambient_temperature 123
_diffrn_detector_area_resol_mean 14.629
_diffrn_measured_fraction_theta_full 0.961
_diffrn_measured_fraction_theta_max 0.961
_diffrn_measurement_device_type 'Rigaku Saturn70'
_diffrn_measurement_method \w
_diffrn_radiation_type 'Mo K\a'
_diffrn_radiation_wavelength 0.71075
_diffrn_reflns_av_R_equivalents 0.0122
_diffrn_reflns_limit_h_max 8
_diffrn_reflns_limit_h_min -8
_diffrn_reflns_limit_k_max 4
_diffrn_reflns_limit_k_min -10
_diffrn_reflns_limit_l_max 11
_diffrn_reflns_limit_l_min -11
_diffrn_reflns_number 3875
_diffrn_reflns_theta_full 24.18
_diffrn_reflns_theta_max 24.18
_diffrn_standards_number 0
_exptl_absorpt_coefficient_mu 1.666
_exptl_absorpt_correction_T_max 0.936
_exptl_absorpt_correction_T_min 0.849
_exptl_absorpt_correction_type multi-scan
_exptl_absorpt_process_details 'REQAB (Rigaku, 1998)'
_exptl_crystal_colour orange
_exptl_crystal_density_diffrn 2.161
_exptl_crystal_density_method 'not measured'
_exptl_crystal_description platelet
_exptl_crystal_F_000 398.00
_exptl_crystal_size_max 0.130
_exptl_crystal_size_mid 0.080
_exptl_crystal_size_min 0.040
_refine_diff_density_max 0.990
_refine_diff_density_min -0.570
_refine_ls_extinction_method none
_refine_ls_goodness_of_fit_ref 1.061
_refine_ls_hydrogen_treatment constr
_refine_ls_number_parameters 181
_refine_ls_number_reflns 1938
_refine_ls_number_restraints 0
_refine_ls_R_factor_gt 0.0336
_refine_ls_shift/su_max 0.000
_refine_ls_structure_factor_coef Fsqd
_refine_ls_weighting_details 'w = 1/[\s^2^(Fo^2^)+(0.0393P)^2^+2.0658P] where P=(Fo^2^+2Fc^2^)/3'
_refine_ls_weighting_scheme calc
_refine_ls_wR_factor_ref 0.0815
_reflns_number_gt 1837
_reflns_number_total 1938
_reflns_threshold_expression F^2^>2.0\s(F^2^)
_cod_data_source_file c2cc37554k.txt
_cod_data_source_block indole_Pd2_CH3CN_PF6
_cod_database_code 7109236

loop_
_symmetry_equiv_pos_site_id
_symmetry_equiv_pos_as_xyz
1 +X,+Y,+Z
2 -X,-Y,-Z

loop_
_atom_site_label
_atom_site_type_symbol
_atom_site_fract_x
_atom_site_fract_y
_atom_site_fract_z
_atom_site_U_iso_or_equiv
_atom_site_adp_type
_atom_site_occupancy
_atom_site_symmetry_multiplicity
_atom_site_calc_flag
_atom_site_refinement_flags
Pd1 Pd 0.17330(4) 0.04085(4) 0.07757(4) 0.02687(15) Uani 1.0 2 d .
P1 P 0.36190(17) 0.26988(15) 0.57841(14) 0.0348(3) Uani 1.0 2 d .
F1 F 0.1660(4) 0.2092(5) 0.5916(4) 0.0535(9) Uani 1.0 2 d .
F2 F 0.5585(5) 0.3237(6) 0.5652(5) 0.0732(12) Uani 1.0 2 d .
F3 F 0.2659(6) 0.2750(6) 0.4183(4) 0.0752(12) Uani 1.0 2 d .
F4 F 0.4563(6) 0.2567(9) 0.7371(5) 0.114(2) Uani 1.0 2 d .
F5 F 0.3753(8) 0.4467(5) 0.6472(7) 0.117(2) Uani 1.0 2 d .
F6 F 0.3518(7) 0.0901(5) 0.5064(6) 0.0896(14) Uani 1.0 2 d .
N1 N 0.4606(6) 0.1078(5) 0.1961(5) 0.0323(9) Uani 1.0 2 d .
N2 N 0.0917(8) 0.4601(6) 0.2226(6) 0.0506(13) Uani 1.0 2 d .
C1 C -0.0752(10) 0.4806(7) 0.2036(7) 0.0525(15) Uani 1.0 2 d .
C2 C -0.2037(9) 0.3827(7) 0.0688(8) 0.0526(17) Uani 1.0 2 d .
C3 C -0.1073(7) 0.2945(6) -0.0034(6) 0.0348(12) Uani 1.0 2 d .
C4 C -0.1529(7) 0.1811(6) -0.1434(6) 0.0340(12) Uani 1.0 2 d .
C5 C -0.0132(7) 0.1265(6) -0.1790(5) 0.0331(11) Uani 1.0 2 d .
C6 C 0.1718(7) 0.1855(6) -0.0771(6) 0.0312(11) Uani 1.0 2 d .
C7 C 0.2164(7) 0.2940(6) 0.0635(6) 0.0321(11) Uani 1.0 2 d .
C8 C 0.0756(7) 0.3472(5) 0.0978(5) 0.0319(11) Uani 1.0 2 d .
C9 C 0.6070(8) 0.1482(6) 0.2713(6) 0.0356(12) Uani 1.0 2 d .
C10 C 0.7982(7) 0.1992(8) 0.3714(7) 0.0520(15) Uani 1.0 2 d .
H1 H -0.1015 0.5537 0.2744 0.0631 Uiso 1.0 2 calc R
H2 H 0.1931 0.5101 0.3011 0.0607 Uiso 1.0 2 calc R
H2A H -0.3312 0.3751 0.0310 0.0632 Uiso 1.0 2 calc R
H4 H -0.2766 0.1425 -0.2125 0.0408 Uiso 1.0 2 calc R
H5 H -0.0430 0.0493 -0.2722 0.0397 Uiso 1.0 2 calc R
H6 H 0.2661 0.1514 -0.1041 0.0374 Uiso 1.0 2 calc R
H7 H 0.3392 0.3305 0.1338 0.0385 Uiso 1.0 2 calc R
H10A H 0.8140 0.1321 0.4366 0.0624 Uiso 1.0 2 calc R
H10B H 0.8314 0.3113 0.4314 0.0624 Uiso 1.0 2 calc R
H10C H 0.8785 0.1887 0.3139 0.0624 Uiso 1.0 2 calc R

loop_
_atom_site_aniso_label
_atom_site_aniso_U_11
_atom_site_aniso_U_22
_atom_site_aniso_U_33
_atom_site_aniso_U_12
_atom_site_aniso_U_13
_atom_site_aniso_U_23
Pd1 0.0207(3) 0.0242(2) 0.0303(3) 0.00193(14) 0.00188(15) 0.01249(15)
P1 0.0238(7) 0.0397(8) 0.0331(7) 0.0040(6) 0.0019(6) 0.0125(6)
F1 0.0282(17) 0.074(3) 0.0527(19) 0.0086(15) 0.0116(15) 0.0204(17)
F2 0.037(2) 0.099(3) 0.067(3) -0.0019(19) 0.0196(18) 0.013(3)
F3 0.065(3) 0.118(4) 0.050(2) 0.031(3) 0.0126(19) 0.046(3)
F4 0.053(3) 0.254(7) 0.052(3) 0.052(4) 0.015(2) 0.077(4)
F5 0.127(5) 0.049(3) 0.163(5) 0.010(3) 0.081(4) -0.012(3)
F6 0.112(4) 0.055(3) 0.136(4) 0.041(3) 0.074(4) 0.040(3)
N1 0.029(3) 0.029(2) 0.041(3) 0.0059(18) 0.012(2) 0.0175(18)
N2 0.072(4) 0.035(3) 0.043(3) 0.015(3) 0.019(3) 0.012(2)
C1 0.071(5) 0.043(4) 0.056(4) 0.020(3) 0.032(4) 0.022(3)
C2 0.044(4) 0.052(4) 0.098(5) 0.028(3) 0.041(4) 0.057(4)
C3 0.033(3) 0.028(3) 0.052(3) 0.012(2) 0.016(3) 0.025(3)
C4 0.022(3) 0.030(3) 0.045(3) 0.0008(19) -0.002(2) 0.025(3)
C5 0.044(3) 0.023(3) 0.028(3) 0.002(2) 0.010(3) 0.0117(19)
C6 0.031(3) 0.030(3) 0.038(3) 0.009(2) 0.013(3) 0.020(2)
C7 0.028(3) 0.026(3) 0.038(3) 0.0022(19) 0.002(2) 0.020(2)
C8 0.042(3) 0.021(3) 0.029(3) 0.005(2) 0.008(3) 0.0118(19)
C9 0.035(4) 0.033(3) 0.043(3) 0.010(3) 0.013(3) 0.021(3)
C10 0.022(3) 0.060(4) 0.061(4) 0.000(3) -0.003(3) 0.030(3)

loop_
_atom_type_symbol
_atom_type_description
_atom_type_scat_dispersion_real
_atom_type_scat_dispersion_imag
_atom_type_scat_source
C C 0.0033 0.0016
;
International Tables for Crystallography
(1992, Vol. C, Tables 4.2.6.8 and 6.1.1.4)
;
H H 0.0000 0.0000
;
International Tables for Crystallography
(1992, Vol. C, Table 6.1.1.4)
;
F F 0.0171 0.0103
;
International Tables for Crystallography
(1992, Vol. C, Tables 4.2.6.8 and 6.1.1.4)
;
N N 0.0061 0.0033
;
International Tables for Crystallography
(1992, Vol. C, Tables 4.2.6.8 and 6.1.1.4)
;
P P 0.1023 0.0942
;
International Tables for Crystallography
(1992, Vol. C, Tables 4.2.6.8 and 6.1.1.4)
;
Pd Pd -0.9988 1.0072
;
International Tables for Crystallography
(1992, Vol. C, Tables 4.2.6.8 and 6.1.1.4)
;

loop_
_geom_angle_atom_site_label_1
_geom_angle_atom_site_label_2
_geom_angle_atom_site_label_3
_geom_angle
_geom_angle_publ_flag
_geom_angle_site_symmetry_1
_geom_angle_site_symmetry_3
Pd1 Pd1 N1 177.37(14) yes 2_555 .
Pd1 Pd1 C4 93.89(12) yes 2_555 2_555
Pd1 Pd1 C5 71.96(12) yes 2_555 2_555
Pd1 Pd1 C6 78.73(12) yes 2_555 .
Pd1 Pd1 C7 92.27(12) yes 2_555 .
N1 Pd1 C4 87.31(17) yes . 2_555
N1 Pd1 C5 110.20(18) yes . 2_555
N1 Pd1 C6 99.25(18) yes . .
N1 Pd1 C7 86.99(17) yes . .
C4 Pd1 C5 35.5(2) yes 2_555 2_555
C4 Pd1 C6 155.83(18) yes 2_555 .
C4 Pd1 C7 167.71(18) yes 2_555 .
C5 Pd1 C6 150.25(18) yes 2_555 .
C5 Pd1 C7 138.7(2) yes 2_555 .
C6 Pd1 C7 36.31(17) yes . .
F1 P1 F2 177.7(3) yes . .
F1 P1 F3 90.7(3) yes . .
F1 P1 F4 88.7(3) yes . .
F1 P1 F5 91.6(3) yes . .
F1 P1 F6 89.7(3) yes . .
F2 P1 F3 90.1(3) yes . .
F2 P1 F4 90.4(3) yes . .
F2 P1 F5 90.4(3) yes . .
F2 P1 F6 88.3(3) yes . .
F3 P1 F4 177.5(4) yes . .
F3 P1 F5 91.7(3) yes . .
F3 P1 F6 87.9(3) yes . .
F4 P1 F5 90.7(4) yes . .
F4 P1 F6 89.8(4) yes . .
F5 P1 F6 178.6(4) yes . .
Pd1 N1 C9 172.5(6) yes . .
C1 N2 C8 107.4(5) yes . .
N2 C1 C2 111.4(7) yes . .
C1 C2 C3 106.3(6) yes . .
C2 C3 C4 135.8(5) yes . .
C2 C3 C8 104.9(5) yes . .
C4 C3 C8 119.3(6) yes . .
Pd1 C4 C3 99.3(4) yes 2_555 .
Pd1 C4 C5 77.4(4) yes 2_555 .
C3 C4 C5 119.2(4) yes . .
Pd1 C5 C4 67.1(4) yes 2_555 .
Pd1 C5 C6 105.2(4) yes 2_555 .
C4 C5 C6 120.5(5) yes . .
Pd1 C6 C5 103.1(4) yes . .
Pd1 C6 C7 73.5(4) yes . .
C5 C6 C7 120.4(6) yes . .
Pd1 C7 C6 70.2(3) yes . .
Pd1 C7 C8 106.4(4) yes . .
C6 C7 C8 118.5(4) yes . .
N2 C8 C3 110.0(6) yes . .
N2 C8 C7 127.8(5) yes . .
C3 C8 C7 122.1(5) yes . .
N1 C9 C10 179.0(7) yes . .
C1 N2 H2 126.318 no . .
C8 N2 H2 126.320 no . .
N2 C1 H1 124.297 no . .
C2 C1 H1 124.294 no . .
C1 C2 H2A 126.831 no . .
C3 C2 H2A 126.828 no . .
Pd1 C4 H4 93.171 no 2_555 .
C3 C4 H4 120.396 no . .
C5 C4 H4 120.394 no . .
Pd1 C5 H5 97.390 no 2_555 .
C4 C5 H5 119.736 no . .
C6 C5 H5 119.733 no . .
Pd1 C6 H6 93.263 no . .
C5 C6 H6 119.814 no . .
C7 C6 H6 119.814 no . .
Pd1 C7 H7 93.134 no . .
C6 C7 H7 120.760 no . .
C8 C7 H7 120.764 no . .
C9 C10 H10A 109.471 no . .
C9 C10 H10B 109.471 no . .
C9 C10 H10C 109.474 no . .
H10A C10 H10B 109.471 no . .
H10A C10 H10C 109.471 no . .
H10B C10 H10C 109.469 no . .

loop_
_geom_bond_atom_site_label_1
_geom_bond_atom_site_label_2
_geom_bond_distance
_geom_bond_publ_flag
_geom_bond_site_symmetry_2
Pd1 Pd1 2.5683(8) yes 2_555
Pd1 N1 2.110(5) yes .
Pd1 C4 2.227(6) yes 2_555
Pd1 C5 2.360(6) yes 2_555
Pd1 C6 2.229(6) yes .
Pd1 C7 2.272(5) yes .
P1 F1 1.592(4) yes .
P1 F2 1.589(5) yes .
P1 F3 1.563(5) yes .
P1 F4 1.576(6) yes .
P1 F5 1.546(5) yes .
P1 F6 1.584(5) yes .
N1 C9 1.106(7) yes .
N2 C1 1.338(10) yes .
N2 C8 1.365(7) yes .
C1 C2 1.373(8) yes .
C2 C3 1.430(10) yes .
C3 C4 1.416(7) yes .
C3 C8 1.403(7) yes .
C4 C5 1.405(9) yes .
C5 C6 1.417(7) yes .
C6 C7 1.403(7) yes .
C7 C8 1.402(9) yes .
C9 C10 1.451(7) yes .
N2 H2 0.880 no .
C1 H1 0.950 no .
C2 H2A 0.950 no .
C4 H4 0.950 no .
C5 H5 0.950 no .
C6 H6 0.950 no .
C7 H7 0.950 no .
C10 H10A 0.980 no .
C10 H10B 0.980 no .
C10 H10C 0.980 no .

loop_
_geom_contact_atom_site_label_1
_geom_contact_atom_site_label_2
_geom_contact_distance
_geom_contact_publ_flag
_geom_contact_site_symmetry_2
Pd1 C3 3.557(6) no .
Pd1 C8 3.378(4) no 2_555
N2 C4 3.592(6) no .
C1 C7 3.544(10) no .
C2 C7 3.595(10) no .
C3 C6 2.816(9) no .
C4 C7 2.841(6) no .
C5 C8 2.788(7) no .
Pd1 F3 3.326(4) no .
F1 C1 3.396(8) no 2_566
F1 C5 3.173(8) no 1_556
F1 C6 3.340(7) no 1_556
F1 C10 3.050(7) no 1_455
F2 F3 3.534(7) no 2_666
F2 F5 3.348(9) no 2_666
F2 N1 3.502(6) no .
F2 N2 2.887(6) no 2_666
F2 C9 3.161(8) no .
F2 C10 3.265(9) no .
F3 Pd1 3.326(4) no .
F3 F2 3.534(7) no 2_666
F3 N1 3.317(7) no .
F3 N2 3.048(8) no .
F3 C5 3.595(6) no 2_555
F3 C7 3.482(7) no .
F3 C8 3.368(7) no .
F3 C10 3.497(8) no 1_455
F4 C2 3.340(7) no 1_656
F4 C3 3.541(7) no 1_656
F4 C4 3.243(8) no 1_656
F4 C6 3.371(8) no 1_556
F4 C9 3.545(10) no 2_656
F5 F2 3.348(9) no 2_666
F5 C1 3.257(11) no 2_566
F5 C7 3.529(6) no 2_666
F5 C9 3.505(8) no 2_666
F6 F6 3.133(8) no 2_656
F6 N1 3.474(9) no .
F6 C4 3.528(7) no 2_555
F6 C5 3.366(6) no 2_555
F6 C9 3.577(10) no .
F6 C9 3.407(9) no 2_656
F6 C10 3.269(9) no 2_656
N1 F2 3.502(6) no .
N1 F3 3.317(7) no .
N1 F6 3.474(9) no .
N2 F2 2.887(6) no 2_666
N2 F3 3.048(8) no .
N2 C3 3.448(9) no 2_565
N2 C4 3.463(8) no 2_565
C1 F1 3.396(8) no 2_566
C1 F5 3.257(11) no 2_566
C1 C3 3.537(10) no 2_565
C1 C4 3.476(9) no 2_565
C1 C5 3.533(9) no 2_565
C1 C10 3.476(11) no 1_455
C2 F4 3.340(7) no 1_454
C2 C7 3.459(10) no 2_565
C2 C8 3.391(10) no 2_565
C3 F4 3.541(7) no 1_454
C3 N2 3.448(9) no 2_565
C3 C1 3.537(10) no 2_565
C3 C8 3.535(8) no 2_565
C4 F4 3.243(8) no 1_454
C4 F6 3.528(7) no 2_555
C4 N2 3.463(8) no 2_565
C4 C1 3.476(9) no 2_565
C5 F1 3.173(8) no 1_554
C5 F3 3.595(6) no 2_555
C5 F6 3.366(6) no 2_555
C5 C1 3.533(9) no 2_565
C6 F1 3.340(7) no 1_554
C6 F4 3.371(8) no 1_554
C7 F3 3.482(7) no .
C7 F5 3.529(6) no 2_666
C7 C2 3.459(10) no 2_565
C8 F3 3.368(7) no .
C8 C2 3.391(10) no 2_565
C8 C3 3.535(8) no 2_565
C9 F2 3.161(8) no .
C9 F4 3.545(10) no 2_656
C9 F5 3.505(8) no 2_666
C9 F6 3.577(10) no .
C9 F6 3.407(9) no 2_656
C10 F1 3.050(7) no 1_655
C10 F2 3.265(9) no .
C10 F3 3.497(8) no 1_655
C10 F6 3.269(9) no 2_656
C10 C1 3.476(11) no 1_655
Pd1 H5 3.4161 no .
N1 H4 2.4844 no 2_555
N1 H6 3.0799 no .
N1 H7 2.5140 no .
N1 H10A 3.0217 no .
N1 H10B 3.0306 no .
N1 H10C 3.0313 no .
N2 H2A 3.1513 no .
N2 H7 2.7384 no .
C2 H2 3.0850 no .
C2 H4 2.9283 no .
C3 H1 3.1609 no .
C3 H2 3.1153 no .
C3 H5 3.2925 no .
C3 H7 3.3095 no .
C4 H2A 3.0238 no .
C4 H6 3.3034 no .
C5 H7 3.3076 no .
C6 H4 3.3090 no .
C7 H2 2.7748 no .
C7 H5 3.2993 no .
C8 H1 3.0914 no .
C8 H2A 3.1702 no .
C8 H4 3.2934 no .
C8 H6 3.2708 no .
C9 H4 3.0981 no 2_555
C9 H7 3.1284 no .
H1 H2 2.3957 no .
H1 H2A 2.4775 no .
H2 H7 2.7222 no .
H2A H4 3.0170 no .
H4 H5 2.3570 no .
H5 H6 2.3607 no .
H6 H7 2.3613 no .
P1 H1 3.3188 no 2_566
P1 H2 3.3647 no 2_666
P1 H4 3.5693 no 1_656
P1 H5 3.5084 no 2_555
P1 H10A 3.5445 no 2_656
F1 H1 2.4755 no 2_566
F1 H5 2.8113 no 1_556
F1 H5 3.2054 no 2_555
F1 H6 3.0865 no 1_556
F1 H10A 2.6075 no 1_455
F1 H10A 3.0558 no 2_656
F1 H10B 3.0937 no 1_455
F1 H10C 2.9492 no 1_455
F2 H2 2.0478 no 2_666
F2 H4 3.1701 no 1_656
F2 H7 3.5384 no 2_666
F2 H10A 3.2680 no .
F2 H10B 2.8674 no .
F3 H2 2.7171 no .
F3 H5 2.8513 no 2_555
F3 H7 3.1802 no .
F3 H10B 3.5668 no 1_455
F3 H10C 2.8053 no 1_455
F4 H1 3.5647 no 2_566
F4 H2 3.2970 no 2_666
F4 H2A 2.7223 no 1_656
F4 H4 2.5076 no 1_656
F4 H6 2.6817 no 1_556
F4 H7 3.4820 no 2_666
F4 H10A 3.4231 no 2_656
F5 H1 2.5180 no 2_566
F5 H2 3.5401 no .
F5 H2 3.2324 no 2_666
F5 H2A 3.3899 no 2_566
F5 H7 2.6585 no 2_666
F5 H10B 3.0828 no 2_666
F6 H4 3.2610 no 1_656
F6 H4 2.9861 no 2_555
F6 H5 2.6440 no 2_555
F6 H10A 2.4337 no 2_656
N2 H10B 3.3805 no 2_666
N2 H10C 3.1407 no 1_455
C1 H10B 3.1819 no 1_455
C1 H10B 3.4100 no 2_666
C1 H10C 3.0628 no 1_455
C2 H10C 3.2981 no 1_455
C3 H10C 3.5253 no 1_455
C4 H1 3.5300 no 2_565
C4 H2 3.5089 no 2_565
C5 H1 3.2663 no 2_565
C5 H10C 3.3635 no 2_655
C6 H1 3.4123 no 2_565
C6 H10C 3.5014 no 2_655
C7 H2A 3.3503 no 2_565
C8 H2A 3.5932 no 2_565
C8 H10C 3.4049 no 1_455
C9 H2A 3.5550 no 1_655
C9 H6 3.3299 no 2_655
C10 H1 3.5397 no 1_655
C10 H1 3.5050 no 2_666
C10 H5 3.4127 no 2_655
C10 H6 3.4555 no 2_655
H1 P1 3.3188 no 2_566
H1 F1 2.4755 no 2_566
H1 F4 3.5647 no 2_566
H1 F5 2.5180 no 2_566
H1 C4 3.5300 no 2_565
H1 C5 3.2663 no 2_565
H1 C6 3.4123 no 2_565
H1 C10 3.5397 no 1_455
H1 C10 3.5050 no 2_666
H1 H5 3.5205 no 2_565
H1 H10A 3.3388 no 2_666
H1 H10B 3.0078 no 1_455
H1 H10B 2.8614 no 2_666
H1 H10C 3.3681 no 1_455
H2 P1 3.3647 no 2_666
H2 F2 2.0478 no 2_666
H2 F3 2.7171 no .
H2 F4 3.2970 no 2_666
H2 F5 3.5401 no .
H2 F5 3.2324 no 2_666
H2 C4 3.5089 no 2_565
H2 H4 3.4221 no 2_565
H2 H10B 2.8587 no 2_666
H2 H10C 3.4602 no 1_455
H2A F4 2.7223 no 1_454
H2A F5 3.3899 no 2_566
H2A C7 3.3503 no 2_565
H2A C8 3.5932 no 2_565
H2A C9 3.5550 no 1_455
H2A H6 3.0990 no 1_455
H2A H7 3.0657 no 1_455
H2A H7 3.4169 no 2_565
H4 P1 3.5693 no 1_454
H4 F2 3.1701 no 1_454
H4 F4 2.5076 no 1_454
H4 F6 3.2610 no 1_454
H4 F6 2.9861 no 2_555
H4 H2 3.4221 no 2_565
H5 P1 3.5084 no 2_555
H5 F1 2.8113 no 1_554
H5 F1 3.2054 no 2_555
H5 F3 2.8513 no 2_555
H5 F6 2.6440 no 2_555
H5 C10 3.4127 no 2_655
H5 H1 3.5205 no 2_565
H5 H10A 3.0996 no 1_454
H5 H10A 3.2254 no 2_655
H5 H10C 2.7401 no 2_655
H6 F1 3.0865 no 1_554
H6 F4 2.6817 no 1_554
H6 C9 3.3299 no 2_655
H6 C10 3.4555 no 2_655
H6 H2A 3.0990 no 1_655
H6 H10A 3.4714 no 2_655
H6 H10C 3.0343 no 2_655
H7 F2 3.5384 no 2_666
H7 F3 3.1802 no .
H7 F4 3.4820 no 2_666
H7 F5 2.6585 no 2_666
H7 H2A 3.0657 no 1_655
H7 H2A 3.4169 no 2_565
H10A P1 3.5445 no 2_656
H10A F1 2.6075 no 1_655
H10A F1 3.0558 no 2_656
H10A F2 3.2680 no .
H10A F4 3.4231 no 2_656
H10A F6 2.4337 no 2_656
H10A H1 3.3388 no 2_666
H10A H5 3.0996 no 1_656
H10A H5 3.2254 no 2_655
H10A H6 3.4714 no 2_655
H10B F1 3.0937 no 1_655
H10B F2 2.8674 no .
H10B F3 3.5668 no 1_655
H10B F5 3.0828 no 2_666
H10B N2 3.3805 no 2_666
H10B C1 3.1819 no 1_655
H10B C1 3.4100 no 2_666
H10B H1 3.0078 no 1_655
H10B H1 2.8614 no 2_666
H10B H2 2.8587 no 2_666
H10B H10B 3.5326 no 2_766
H10C F1 2.9492 no 1_655
H10C F3 2.8053 no 1_655
H10C N2 3.1407 no 1_655
H10C C1 3.0628 no 1_655
H10C C2 3.2981 no 1_655
H10C C3 3.5253 no 1_655
H10C C5 3.3635 no 2_655
H10C C6 3.5014 no 2_655
H10C C8 3.4049 no 1_655
H10C H1 3.3681 no 1_655
H10C H2 3.4602 no 1_655
H10C H5 2.7401 no 2_655
H10C H6 3.0343 no 2_655

loop_
_geom_hbond_atom_site_label_D
_geom_hbond_atom_site_label_H
_geom_hbond_atom_site_label_A
_geom_hbond_site_symmetry_A
_geom_hbond_distance_DA
_geom_hbond_distance_DH
_geom_hbond_distance_HA
_geom_hbond_angle_DHA
_geom_hbond_publ_flag
N2 H2 F2 2_666 2.887(6) 0.880 2.048 159.0 no

loop_
_geom_torsion_atom_site_label_1
_geom_torsion_atom_site_label_2
_geom_torsion_atom_site_label_3
_geom_torsion_atom_site_label_4
_geom_torsion
_geom_torsion_publ_flag
_geom_torsion_site_symmetry_1
_geom_torsion_site_symmetry_3
_geom_torsion_site_symmetry_4
Pd1 Pd1 C4 C3 67.0(3) no 2_555 2_555 2_555
Pd1 Pd1 C4 C5 -50.99(16) no 2_555 2_555 2_555
C4 Pd1 Pd1 C4 180(278599) no 2_555 2_555 .
C4 Pd1 Pd1 C5 -151.65(15) no 2_555 2_555 .
C4 Pd1 Pd1 C6 23.23(15) no 2_555 2_555 2_555
C4 Pd1 Pd1 C7 -10.64(15) no 2_555 2_555 2_555
Pd1 Pd1 C5 C4 125.38(16) no 2_555 2_555 2_555
Pd1 Pd1 C5 C6 8.2(3) no 2_555 2_555 2_555
C5 Pd1 Pd1 C4 151.65(13) no 2_555 2_555 .
C5 Pd1 Pd1 C5 180(265962) no 2_555 2_555 .
C5 Pd1 Pd1 C6 -5.12(13) no 2_555 2_555 2_555
C5 Pd1 Pd1 C7 -38.99(13) no 2_555 2_555 2_555
Pd1 Pd1 C6 C5 -8.3(3) no 2_555 . .
Pd1 Pd1 C6 C7 109.8(2) no 2_555 . .
C6 Pd1 Pd1 C4 -23.23(14) no . 2_555 .
C6 Pd1 Pd1 C5 5.12(14) no . 2_555 .
C6 Pd1 Pd1 C6 180(271030) no . 2_555 2_555
C6 Pd1 Pd1 C7 146.12(14) no . 2_555 2_555
Pd1 Pd1 C7 C6 -67.39(19) no 2_555 . .
Pd1 Pd1 C7 C8 47.6(3) no 2_555 . .
C7 Pd1 Pd1 C4 10.64(15) no . 2_555 .
C7 Pd1 Pd1 C5 38.99(15) no . 2_555 .
C7 Pd1 Pd1 C6 -146.12(15) no . 2_555 2_555
C7 Pd1 Pd1 C7 180(268460) no . 2_555 2_555
N1 Pd1 C4 C3 -110.6(3) no . 2_555 2_555
N1 Pd1 C4 C5 131.3(2) no . 2_555 2_555
N1 Pd1 C5 C4 -53.0(2) no . 2_555 2_555
N1 Pd1 C5 C6 -170.2(3) no . 2_555 2_555
N1 Pd1 C6 C5 170.0(3) no . . .
N1 Pd1 C6 C7 -71.9(3) no . . .
N1 Pd1 C7 C6 110.1(3) no . . .
N1 Pd1 C7 C8 -134.9(3) no . . .
C4 Pd1 C5 C4 0.00(18) no 2_555 2_555 2_555
C4 Pd1 C5 C6 -117.2(4) no 2_555 2_555 2_555
C5 Pd1 C4 C3 118.0(4) no 2_555 2_555 2_555
C5 Pd1 C4 C5 0.00(17) no 2_555 2_555 2_555
C4 Pd1 C6 C5 65.7(6) no 2_555 . .
C4 Pd1 C6 C7 -176.1(4) no 2_555 . .
C6 Pd1 C4 C3 -3.9(6) no . 2_555 2_555
C6 Pd1 C4 C5 -121.9(5) no . 2_555 2_555
C5 Pd1 C6 C5 -18.2(6) no 2_555 . .
C5 Pd1 C6 C7 100.0(3) no 2_555 . .
C6 Pd1 C5 C4 135.5(3) no . 2_555 2_555
C6 Pd1 C5 C6 18.3(6) no . 2_555 2_555
C5 Pd1 C7 C6 -132.3(3) no 2_555 . .
C5 Pd1 C7 C8 -17.3(4) no 2_555 . .
C7 Pd1 C5 C4 -162.50(17) no . 2_555 2_555
C7 Pd1 C5 C6 80.3(3) no . 2_555 2_555
C6 Pd1 C7 C6 0.0(3) no . . .
C6 Pd1 C7 C8 115.0(4) no . . .
C7 Pd1 C6 C5 -118.2(5) no . . .
C7 Pd1 C6 C7 0.0(3) no . . .
C1 N2 C8 C3 -0.1(7) no . . .
C1 N2 C8 C7 175.7(6) no . . .
C8 N2 C1 C2 0.5(8) no . . .
N2 C1 C2 C3 -0.7(8) no . . .
C1 C2 C3 C4 -176.8(6) no . . .
C1 C2 C3 C8 0.6(7) no . . .
C2 C3 C4 Pd1 -103.4(8) no . . 2_555
C2 C3 C4 C5 175.9(7) no . . .
C2 C3 C8 N2 -0.4(7) no . . .
C2 C3 C8 C7 -176.4(5) no . . .
C4 C3 C8 N2 177.6(5) no . . .
C4 C3 C8 C7 1.5(8) no . . .
C8 C3 C4 Pd1 79.4(6) no . . 2_555
C8 C3 C4 C5 -1.3(8) no . . .
Pd1 C4 C5 Pd1 0.0 no 2_555 . 2_555
Pd1 C4 C5 C6 -94.6(5) no 2_555 . .
C3 C4 C5 Pd1 93.8(5) no . . 2_555
C3 C4 C5 C6 -0.8(8) no . . .
Pd1 C5 C6 Pd1 9.2(4) no 2_555 . .
Pd1 C5 C6 C7 -69.2(5) no 2_555 . .
C4 C5 C6 Pd1 81.3(6) no . . .
C4 C5 C6 C7 2.9(8) no . . .
Pd1 C6 C7 Pd1 0.0 no . . .
Pd1 C6 C7 C8 -98.4(4) no . . .
C5 C6 C7 Pd1 95.8(5) no . . .
C5 C6 C7 C8 -2.6(8) no . . .
Pd1 C7 C8 N2 109.1(5) no . . .
Pd1 C7 C8 C3 -75.6(5) no . . .
C6 C7 C8 N2 -174.9(5) no . . .
C6 C7 C8 C3 0.4(8) no . . .
